data_7204169
loop_
_publ_author_name
'Ashton, Peter R.'
'Harris, Kenneth D. M.'
'Kariuki, Benson M.'
'Philp, Douglas'
'Robinson, James M. A.'
'Spencer, Neil'

_publ_section_title
;
 A borazaaromatic analogue of isophthalic acid
;
_journal_issue 11
_journal_name_full 'Journal of the Chemical Society, Perkin Transactions 2'
_journal_page_first 2166
_journal_paper_doi 10.1039/b104794a
_journal_year 2001
_chemical_formula_moiety 'C20 H26 B2 N2 O2, 0.5(C3 H6 O1)'
_chemical_formula_sum 'C21.5 H29 B2 N2 O2.5'
_chemical_formula_weight 377.09
_chemical_name_systematic
;
?
;
_space_group_IT_number 29
_symmetry_cell_setting orthorhombic
_symmetry_space_group_name_Hall 'P 2c -2ac'
_symmetry_space_group_name_H-M 'P c a 21'
_atom_sites_solution_hydrogens geom
_atom_sites_solution_primary direct
_atom_sites_solution_secondary difmap
_audit_creation_method SHELXL
_cell_angle_alpha 90.00
_cell_angle_beta 90.00
_cell_angle_gamma 90.00
_cell_formula_units_Z 8
_cell_length_a 16.598(2)
_cell_length_b 11.1270(12)
_cell_length_c 24.240(3)
_cell_measurement_reflns_used 7860
_cell_measurement_temperature 296(2)
_cell_measurement_theta_max 26.69
_cell_measurement_theta_min 1.68
_cell_volume 4476.8(9)
_computing_structure_refinement 'SHELXL-93 (Sheldrick, 1993)'
_computing_structure_solution 'SHELXS-86 (Sheldrick, 1990)'
_diffrn_ambient_temperature 296(2)
_diffrn_measurement_device 'Rigaku R-axis IIc'
_diffrn_measurement_method 'Image plate scans'
_diffrn_radiation_monochromator graphite
_diffrn_radiation_source 'Rotating anode'
_diffrn_radiation_type MoK\a
_diffrn_radiation_wavelength 0.71069
_diffrn_reflns_av_R_equivalents 0.0686
_diffrn_reflns_av_sigmaI/netI 0.0403
_diffrn_reflns_limit_h_max 20
_diffrn_reflns_limit_h_min -20
_diffrn_reflns_limit_k_max 13
_diffrn_reflns_limit_k_min -13
_diffrn_reflns_limit_l_max 29
_diffrn_reflns_limit_l_min -29
_diffrn_reflns_number 25213
_diffrn_reflns_theta_max 25.69
_diffrn_reflns_theta_min 1.68
_exptl_absorpt_coefficient_mu 0.071
_exptl_absorpt_correction_type none
_exptl_crystal_colour white
_exptl_crystal_density_diffrn 1.119
_exptl_crystal_description plate
_exptl_crystal_F_000 1616
_exptl_crystal_size_max 0.50
_exptl_crystal_size_mid 0.30
_exptl_crystal_size_min 0.20
_refine_diff_density_max 0.120
_refine_diff_density_min -0.119
_refine_diff_density_rms 0.027
_refine_ls_abs_structure_details 'Flack H D (1983), Acta Cryst. A39, 876-881'
_refine_ls_abs_structure_Flack 0.02(101)
_refine_ls_extinction_method none
_refine_ls_goodness_of_fit_all 1.108
_refine_ls_goodness_of_fit_obs 1.110
_refine_ls_hydrogen_treatment mixed
_refine_ls_matrix_type full
_refine_ls_number_parameters 629
_refine_ls_number_reflns 8189
_refine_ls_number_restraints 52
_refine_ls_restrained_S_all 1.141
_refine_ls_restrained_S_obs 1.117
_refine_ls_R_factor_all 0.0601
_refine_ls_R_factor_obs 0.0562
_refine_ls_shift/esd_max 0.387
_refine_ls_shift/esd_mean 0.023
_refine_ls_structure_factor_coef Fsqd
_refine_ls_weighting_details 'w=1/[\s^2^(Fo^2^)+(0.0535P)^2^+1.0641P] where P=(Fo^2^+2Fc^2^)/3'
_refine_ls_weighting_scheme calc
_refine_ls_wR_factor_all 0.1337
_refine_ls_wR_factor_obs 0.1280
_reflns_number_observed 7860
_reflns_number_total 8190
_reflns_observed_criterion >2sigma(I)
_cod_data_source_file b104794a.txt
_cod_data_source_block douboh
_cod_depositor_comments
;
The following automatic conversions were performed:
'_symmetry_cell_setting' value 'Orthorhombic' changed to 'orthorhombic'
according to '/home/saulius/struct/CIF-dictionaries/cif_core.dic'
dictionary named 'cif_core.dic' version 2.4.1 from 2010-06-29.

Automatic conversion script
Id: cif_fix_enum 1527 2010-12-29 10:47:43Z saulius 

The following automatic conversions were performed:

'_refine_ls_weighting_scheme' value 'calc
w=1/[\s^2^(Fo^2^)+(0.0535P)^2^+1.0641P] where P=(Fo^2^+2Fc^2^)/3' was
changed to 'calc'. New tag '_refine_ls_weighting_details' was
created. The value of the new tag was set to
'w=1/[\s^2^(Fo^2^)+(0.0535P)^2^+1.0641P] where P=(Fo^2^+2Fc^2^)/3'.

Automatic conversion script
Id: cif_fix_values 3143 2015-03-26 13:38:13Z robertas 
;
_cod_original_cell_volume 4476.8(8)
_cod_original_sg_symbol_H-M Pca21
_cod_original_formula_sum 'C21.50 H29 B2 N2 O2.50'
_cod_database_code 7204169

loop_
_symmetry_equiv_pos_as_xyz
'x, y, z'
'-x, -y, z+1/2'
'-x+1/2, y, z+1/2'
'x+1/2, -y, z'

loop_
_atom_site_aniso_label
_atom_site_aniso_U_11
_atom_site_aniso_U_22
_atom_site_aniso_U_33
_atom_site_aniso_U_23
_atom_site_aniso_U_13
_atom_site_aniso_U_12
O1 0.0514(10) 0.0759(11) 0.0436(9) 0.0015(8) -0.0031(8) 0.0120(9)
O2 0.0797(13) 0.0632(11) 0.0464(10) -0.0039(8) -0.0087(9) 0.0172(10)
O3 0.0394(8) 0.0590(9) 0.0544(9) -0.0098(8) -0.0103(7) 0.0051(7)
O4 0.0476(10) 0.0577(10) 0.0831(12) -0.0180(9) 0.0014(9) -0.0001(8)
O5 0.111(2) 0.0782(15) 0.110(2) 0.0033(13) 0.035(2) -0.0284(14)
N1 0.0490(11) 0.0600(12) 0.0457(10) 0.0051(9) -0.0048(9) 0.0090(9)
N2 0.0600(13) 0.0594(12) 0.0445(11) -0.0060(9) -0.0003(9) 0.0112(10)
N3 0.0418(10) 0.0458(10) 0.0580(12) -0.0087(9) -0.0089(9) 0.0010(8)
N4 0.0371(10) 0.0521(11) 0.0656(12) -0.0026(9) -0.0063(9) 0.0009(8)
C1 0.0413(12) 0.0446(11) 0.0498(12) 0.0021(10) 0.0006(10) -0.0016(9)
C2 0.0408(10) 0.0377(9) 0.0506(11) -0.0005(10) 0.0015(10) -0.0028(8)
C3 0.0464(12) 0.0430(11) 0.0535(13) -0.0019(10) 0.0012(11) -0.0015(9)
C4 0.0505(13) 0.0482(12) 0.0596(14) -0.0090(11) 0.0029(11) 0.0039(10)
C5 0.0410(11) 0.0419(11) 0.071(2) -0.0055(12) 0.0014(12) -0.0008(9)
C6 0.0449(12) 0.0439(12) 0.0625(14) 0.0040(11) -0.0009(11) 0.0044(10)
C7 0.0410(12) 0.0418(11) 0.0478(12) -0.0008(9) 0.0004(10) 0.0000(9)
C8 0.0405(10) 0.0340(9) 0.0484(12) 0.0007(9) -0.0030(10) -0.0028(8)
C9 0.0472(12) 0.0372(10) 0.0481(12) 0.0016(9) -0.0045(10) -0.0017(9)
C10 0.0453(12) 0.0448(12) 0.0490(12) -0.0011(10) 0.0024(10) 0.0016(9)
C11 0.0475(12) 0.0363(10) 0.0522(13) 0.0019(9) -0.0029(10) 0.0001(9)
C12 0.0500(12) 0.0399(11) 0.0478(13) 0.0032(9) -0.0081(10) 0.0002(9)
C13 0.0484(13) 0.0477(12) 0.081(2) -0.0069(12) -0.0013(13) 0.0075(10)
C14 0.060(4) 0.079(4) 0.130(7) -0.031(4) -0.015(4) 0.022(3)
C15 0.080(5) 0.054(3) 0.177(11) 0.013(4) 0.011(6) 0.015(3)
C16 0.091(6) 0.161(11) 0.094(5) -0.033(6) 0.004(4) 0.076(7)
C17 0.0480(12) 0.0437(11) 0.0664(15) 0.0001(10) -0.0041(11) 0.0052(10)
C18 0.081(3) 0.112(4) 0.079(3) -0.007(3) 0.009(2) 0.050(3)
C19 0.048(2) 0.067(2) 0.125(5) -0.015(2) -0.018(2) 0.012(2)
C20 0.074(2) 0.044(2) 0.112(4) 0.009(2) 0.000(3) 0.011(2)
C21 0.0392(12) 0.0488(12) 0.0499(12) -0.0010(10) -0.0104(10) -0.0042(9)
C22 0.0350(10) 0.0450(11) 0.0455(11) 0.0023(9) -0.0047(9) -0.0039(8)
C23 0.0370(11) 0.0467(11) 0.0500(12) -0.0020(10) -0.0062(10) -0.0035(9)
C24 0.0354(12) 0.0616(14) 0.0626(15) -0.0018(12) -0.0103(10) -0.0038(10)
C25 0.0441(12) 0.0556(13) 0.0584(14) -0.0032(11) -0.0128(11) -0.0099(11)
C26 0.0459(13) 0.0528(13) 0.0595(15) -0.0087(11) -0.0113(11) -0.0053(10)
C27 0.0387(11) 0.0464(12) 0.0452(11) 0.0018(9) -0.0052(10) -0.0033(9)
C28 0.0378(11) 0.0427(11) 0.0428(11) 0.0021(9) -0.0048(9) -0.0072(9)
C29 0.0396(12) 0.0465(11) 0.0502(12) -0.0016(10) 0.0001(10) -0.0060(9)
C30 0.0394(12) 0.0545(13) 0.0533(13) -0.0068(11) -0.0092(10) -0.0024(10)
C31 0.0458(13) 0.0545(13) 0.0530(13) -0.0069(11) -0.0084(11) -0.0086(10)
C32 0.0486(13) 0.0474(12) 0.0568(14) -0.0106(11) -0.0052(11) -0.0063(10)
C33 0.0476(14) 0.071(2) 0.079(2) -0.0157(15) -0.0193(13) -0.0114(13)
C34 0.132(10) 0.094(6) 0.110(9) -0.014(5) -0.084(9) -0.026(6)
C35 0.131(12) 0.236(22) 0.143(11) -0.104(13) 0.072(10) -0.135(13)
C36 0.074(5) 0.075(6) 0.137(10) -0.046(6) -0.037(5) -0.016(4)
C37 0.053(2) 0.066(2) 0.074(2) -0.0202(14) -0.0157(13) -0.0110(13)
C38 0.046(3) 0.146(7) 0.108(6) -0.060(5) -0.017(3) -0.010(3)
C39 0.114(7) 0.292(19) 0.055(3) -0.036(6) -0.013(4) -0.107(9)
C40 0.119(7) 0.084(4) 0.218(14) 0.000(6) -0.078(9) -0.048(4)
C41 0.096(3) 0.073(2) 0.093(3) 0.023(2) 0.019(2) -0.011(2)
C42 0.173(5) 0.172(5) 0.139(4) 0.038(4) -0.009(4) -0.103(5)
C43 0.379(12) 0.167(5) 0.099(4) 0.028(4) 0.009(6) -0.128(7)
B1 0.0410(13) 0.0529(14) 0.0457(14) -0.0009(12) 0.0014(11) -0.0019(11)
B2 0.054(2) 0.0474(14) 0.0483(15) -0.0027(11) -0.0042(13) 0.0000(12)
B3 0.0398(12) 0.0517(14) 0.0428(12) -0.0008(11) -0.0076(11) -0.0004(11)
B4 0.0446(14) 0.0473(13) 0.0548(15) -0.0023(12) 0.0015(12) -0.0029(11)
C140 0.089(7) 0.150(12) 0.105(7) -0.004(7) -0.018(5) 0.081(9)
C150 0.067(6) 0.102(8) 0.234(21) 0.046(10) 0.068(10) 0.030(5)
C160 0.093(6) 0.054(4) 0.149(11) -0.015(5) -0.009(7) 0.026(4)
C380 0.080(7) 0.112(10) 0.078(9) -0.031(8) -0.024(6) -0.019(7)
C390 0.292(37) 0.116(12) 0.207(29) -0.022(13) -0.217(31) -0.004(15)
C400 0.086(13) 0.202(28) 0.168(18) -0.073(17) 0.017(12) -0.087(17)
C180 0.067(11) 0.135(19) 0.116(17) -0.007(14) 0.026(11) 0.037(12)
C190 0.081(15) 0.096(17) 0.291(52) -0.050(24) -0.022(22) 0.057(13)
C200 0.225(41) 0.229(46) 0.089(16) -0.017(20) -0.019(20) 0.168(41)
C340 0.162(15) 0.285(26) 0.066(5) -0.035(10) -0.012(7) -0.137(17)
C350 0.128(12) 0.092(6) 0.256(22) -0.001(10) -0.102(15) -0.044(7)
C360 0.053(5) 0.211(17) 0.178(13) -0.093(11) -0.029(6) -0.060(6)

loop_
_atom_site_label
_atom_site_type_symbol
_atom_site_fract_x
_atom_site_fract_y
_atom_site_fract_z
_atom_site_U_iso_or_equiv
_atom_site_thermal_displace_type
_atom_site_occupancy
_atom_site_calc_flag
_atom_site_refinement_flags
_atom_site_disorder_group
O1 O 0.75148(11) 0.3183(2) 0.4000(5) 0.0570(4) Uani 1 d D 1
H44 H 0.7761(17) 0.2775(24) 0.4286(11) 0.068 Uiso 1 d D 1
O2 O 0.72929(13) 0.3414(2) 0.0853(5) 0.0631(5) Uani 1 d D 1
H45 H 0.6880(15) 0.3961(24) 0.0865(14) 0.076 Uiso 1 d D 1
O3 O 0.79689(9) 0.20033(15) 0.4972(5) 0.0509(4) Uani 1 d D 1
H46 H 0.7848(16) 0.2564(21) 0.5258(11) 0.061 Uiso 1 d D 1
O4 O 1.08773(11) -0.2846(2) 0.4151(5) 0.0628(5) Uani 1 d D 1
H47 H 1.1439(11) -0.3010(26) 0.4148(14) 0.075 Uiso 1 d D 1
O5 O 0.9201(2) -0.5332(2) 0.5667(5) 0.0997(8) Uani 1 d . 1
N1 N 0.84110(13) 0.2054(2) 0.3382(5) 0.0515(5) Uani 1 d . 1
H1 H 0.86566(13) 0.1769(2) 0.3665(5) 0.062 Uiso 1 calc R 1
N2 N 0.82189(13) 0.2199(2) 0.1374(5) 0.0546(5) Uani 1 d . 1
H2 H 0.83985(13) 0.1948(2) 0.1062(5) 0.066 Uiso 1 calc R 1
N3 N 0.93609(12) 0.1936(2) 0.5288(5) 0.0485(5) Uani 1 d . 1
H3 H 0.92710(12) 0.2573(2) 0.5479(5) 0.058 Uiso 1 calc R 1
N4 N 1.12513(12) -0.1162(2) 0.4759(5) 0.0516(5) Uani 1 d . 1
H4 H 1.17312(12) -0.1446(2) 0.4789(5) 0.062 Uiso 1 calc R 1
C1 C 0.86773(14) 0.1690(2) 0.2856(5) 0.0452(5) Uani 1 d . 1
C2 C 0.82964(12) 0.2157(2) 0.2380(5) 0.0430(4) Uani 1 d . 1
C3 C 0.85838(14) 0.1755(2) 0.1859(5) 0.0476(5) Uani 1 d . 1
C4 C 0.92192(15) 0.0948(2) 0.1824(5) 0.0528(6) Uani 1 d . 1
H4A H 0.94001(15) 0.0703(2) 0.1479(5) 0.063 Uiso 1 calc R 1
C5 C 0.95947(13) 0.0494(2) 0.2299(5) 0.0513(5) Uani 1 d . 1
C6 C 0.93109(15) 0.0875(2) 0.2812(5) 0.0505(5) Uani 1 d . 1
H6 H 0.95499(15) 0.0579(2) 0.3132(5) 0.061 Uiso 1 calc R 1
C7 C 0.73422(14) 0.3357(2) 0.2953(5) 0.0435(5) Uani 1 d . 1
C8 C 0.76239(12) 0.2995(2) 0.2423(5) 0.0409(4) Uani 1 d . 1
C9 C 0.72477(14) 0.3439(2) 0.1935(5) 0.0441(5) Uani 1 d . 1
C10 C 0.66770(14) 0.4121(2) 0.2982(5) 0.0464(5) Uani 1 d . 1
H10 H 0.64928(14) 0.4358(2) 0.3328(5) 0.056 Uiso 1 calc R 1
C11 C 0.62746(13) 0.4547(2) 0.2512(5) 0.0454(5) Uani 1 d . 1
C12 C 0.65795(14) 0.4200(2) 0.1997(5) 0.0459(5) Uani 1 d . 1
H12 H 0.63270(14) 0.4488(2) 0.1681(5) 0.055 Uiso 1 calc R 1
C13 C 1.03005(14) -0.0405(2) 0.2262(5) 0.0589(6) Uani 1 d D 1
C14 C 1.1013(4) 0.0077(7) 0.2582(6) 0.090(3) Uani 0.551(10) d PD 1
H14A H 1.1186(4) 0.0824(7) 0.2422(6) 0.107 Uiso 0.551(10) calc PR 1
H14B H 1.1447(4) -0.0493(7) 0.2568(6) 0.107 Uiso 0.551(10) calc PR 1
H14C H 1.0859(4) 0.0207(7) 0.2959(6) 0.107 Uiso 0.551(10) calc PR 1
C15 C 1.0038(5) -0.1585(5) 0.2522(7) 0.104(4) Uani 0.551(10) d PD 1
H15A H 0.9585(5) -0.1902(5) 0.2323(7) 0.124 Uiso 0.551(10) calc PR 1
H15B H 0.9888(5) -0.1449(5) 0.2899(7) 0.124 Uiso 0.551(10) calc PR 1
H15C H 1.0475(5) -0.2149(5) 0.2508(7) 0.124 Uiso 0.551(10) calc PR 1
C16 C 1.0566(6) -0.0636(11) 0.1669(5) 0.115(4) Uani 0.551(10) d PD 1
H16A H 1.0120(6) -0.0943(11) 0.1461(5) 0.138 Uiso 0.551(10) calc PR 1
H16B H 1.0997(6) -0.1213(11) 0.1667(5) 0.138 Uiso 0.551(10) calc PR 1
H16C H 1.0750(6) 0.0102(11) 0.1507(5) 0.138 Uiso 0.551(10) calc PR 1
C17 C 0.55376(15) 0.5375(2) 0.2550(5) 0.0527(6) Uani 1 d D 1
C18 C 0.5275(3) 0.5613(6) 0.3148(5) 0.091(2) Uani 0.796(8) d PD 1
H18A H 0.5718(3) 0.5947(6) 0.3351(5) 0.109 Uiso 0.796(8) calc PR 1
H18B H 0.5110(3) 0.4872(6) 0.3316(5) 0.109 Uiso 0.796(8) calc PR 1
H18C H 0.4833(3) 0.6169(6) 0.3150(5) 0.109 Uiso 0.796(8) calc PR 1
C19 C 0.4844(2) 0.4845(4) 0.2221(5) 0.080(2) Uani 0.796(8) d PD 1
H19A H 0.4385(2) 0.5366(4) 0.2246(5) 0.096 Uiso 0.796(8) calc PR 1
H19B H 0.4708(2) 0.4069(4) 0.2367(5) 0.096 Uiso 0.796(8) calc PR 1
H19C H 0.5002(2) 0.4764(4) 0.1841(5) 0.096 Uiso 0.796(8) calc PR 1
C20 C 0.5766(3) 0.6593(3) 0.2291(5) 0.0765(14) Uani 0.796(8) d PD 1
H20A H 0.6204(3) 0.6943(3) 0.2493(5) 0.092 Uiso 0.796(8) calc PR 1
H20B H 0.5309(3) 0.7123(3) 0.2303(5) 0.092 Uiso 0.796(8) calc PR 1
H20C H 0.5926(3) 0.6473(3) 0.1914(5) 0.092 Uiso 0.796(8) calc PR 1
C21 C 1.01343(14) 0.1446(2) 0.5301(5) 0.0460(5) Uani 1 d . 1
C22 C 1.02860(13) 0.0378(2) 0.5010(5) 0.0418(5) Uani 1 d . 1
C23 C 1.10700(13) -0.0096(2) 0.5043(5) 0.0446(5) Uani 1 d . 1
C24 C 1.16610(15) 0.0480(2) 0.5360(5) 0.0532(6) Uani 1 d . 1
H24 H 1.21711(15) 0.0138(2) 0.5384(5) 0.064 Uiso 1 calc R 1
C25 C 1.15073(15) 0.1552(2) 0.5640(5) 0.0527(6) Uani 1 d . 1
C26 C 1.07403(15) 0.2030(2) 0.5603(5) 0.0527(6) Uani 1 d . 1
H26 H 1.06240(15) 0.2749(2) 0.5781(5) 0.063 Uiso 1 calc R 1
C27 C 0.88819(13) 0.0293(2) 0.4652(5) 0.0434(5) Uani 1 d . 1
C28 C 0.96629(13) -0.0211(2) 0.4679(5) 0.0411(5) Uani 1 d . 1
C29 C 0.98336(14) -0.1285(2) 0.4395(5) 0.0454(5) Uani 1 d . 1
C30 C 0.82998(14) -0.0304(2) 0.4335(5) 0.0490(5) Uani 1 d . 1
H30 H 0.77887(14) 0.0034(2) 0.4311(5) 0.059 Uiso 1 calc R 1
C31 C 0.84425(15) -0.1376(2) 0.4055(5) 0.0511(6) Uani 1 d . 1
C32 C 0.92222(15) -0.1831(2) 0.4084(5) 0.0510(6) Uani 1 d . 1
H32 H 0.93433(15) -0.2527(2) 0.3888(5) 0.061 Uiso 1 calc R 1
C33 C 1.2170(2) 0.2183(3) 0.5975(5) 0.0658(7) Uani 1 d D 1
C34 C 1.2362(9) 0.1342(9) 0.6459(7) 0.112(5) Uani 0.49(2) d PD 1
H34A H 1.1880(9) 0.1190(9) 0.6666(7) 0.134 Uiso 0.49(2) calc PR 1
H34B H 1.2756(9) 0.1713(9) 0.6694(7) 0.134 Uiso 0.49(2) calc PR 1
H34C H 1.2572(9) 0.0597(9) 0.6320(7) 0.134 Uiso 0.49(2) calc PR 1
C35 C 1.2932(9) 0.2382(22) 0.5662(9) 0.170(11) Uani 0.49(2) d PD 1
H35A H 1.2830(9) 0.2911(22) 0.5357(9) 0.204 Uiso 0.49(2) calc PR 1
H35B H 1.3129(9) 0.1627(22) 0.5526(9) 0.204 Uiso 0.49(2) calc PR 1
H35C H 1.3327(9) 0.2736(22) 0.5901(9) 0.204 Uiso 0.49(2) calc PR 1
C36 C 1.1873(5) 0.3343(10) 0.6263(8) 0.095(4) Uani 0.49(2) d PD 1
H36A H 1.1389(5) 0.3174(10) 0.6465(8) 0.114 Uiso 0.49(2) calc PR 1
H36B H 1.1767(5) 0.3948(10) 0.5991(8) 0.114 Uiso 0.49(2) calc PR 1
H36C H 1.2281(5) 0.3625(10) 0.6513(8) 0.114 Uiso 0.49(2) calc PR 1
C37 C 0.7784(2) -0.2015(3) 0.3717(5) 0.0643(7) Uani 1 d D 1
C38 C 0.6949(3) -0.1577(9) 0.3857(6) 0.100(3) Uani 0.666(14) d PD 1
H38A H 0.6856(3) -0.1671(9) 0.4246(6) 0.120 Uiso 0.666(14) calc PR 1
H38B H 0.6558(3) -0.2036(9) 0.3656(6) 0.120 Uiso 0.666(14) calc PR 1
H38C H 0.6901(3) -0.0743(9) 0.3760(6) 0.120 Uiso 0.666(14) calc PR 1
C39 C 0.7932(5) -0.1867(13) 0.3117(5) 0.154(7) Uani 0.666(14) d PD 1
H39A H 0.8464(5) -0.2148(13) 0.3029(5) 0.184 Uiso 0.666(14) calc PR 1
H39B H 0.7886(5) -0.1033(13) 0.3020(5) 0.184 Uiso 0.666(14) calc PR 1
H39C H 0.7542(5) -0.2324(13) 0.2913(5) 0.184 Uiso 0.666(14) calc PR 1
C40 C 0.7771(5) -0.3353(5) 0.3888(7) 0.140(6) Uani 0.666(14) d PD 1
H40A H 0.7673(5) -0.3413(5) 0.4278(7) 0.168 Uiso 0.666(14) calc PR 1
H40B H 0.8280(5) -0.3716(5) 0.3802(7) 0.168 Uiso 0.666(14) calc PR 1
H40C H 0.7350(5) -0.3762(5) 0.3691(7) 0.168 Uiso 0.666(14) calc PR 1
C41 C 0.9615(2) -0.4777(3) 0.5352(5) 0.0873(10) Uani 1 d . 1
C42 C 1.0168(4) -0.3826(6) 0.5552(5) 0.161(3) Uani 1 d . 1
H42A H 1.0111(4) -0.3741(6) 0.5944(5) 0.241 Uiso 1 calc R 1
H42B H 1.0038(4) -0.3079(6) 0.5375(5) 0.241 Uiso 1 calc R 1
H42C H 1.0714(4) -0.4044(6) 0.5466(5) 0.241 Uiso 1 calc R 1
C43 C 0.9617(6) -0.5039(6) 0.4753(5) 0.215(4) Uani 1 d . 1
H43A H 0.9237(6) -0.5667(6) 0.4676(5) 0.322 Uiso 1 calc R 1
H43B H 1.0146(6) -0.5292(6) 0.4643(5) 0.322 Uiso 1 calc R 1
H43C H 0.9470(6) -0.4328(6) 0.4553(5) 0.322 Uiso 1 calc R 1
B1 B 0.7766(2) 0.2858(3) 0.3472(5) 0.0465(6) Uani 1 d . 1
B2 B 0.7577(2) 0.3029(2) 0.1372(5) 0.0499(6) Uani 1 d . 1
B3 B 0.8718(2) 0.1450(2) 0.4981(5) 0.0447(5) Uani 1 d . 1
B4 B 1.0691(2) -0.1805(2) 0.4424(5) 0.0489(6) Uani 1 d . 1
C140 C 1.0595(7) -0.0817(12) 0.2839(6) 0.115(6) Uani 0.449(10) d PD 2
H14D H 1.0148(7) -0.1152(12) 0.3038(6) 0.137 Uiso 0.449(10) calc PR 2
H14E H 1.0801(7) -0.0134(12) 0.3035(6) 0.137 Uiso 0.449(10) calc PR 2
H14F H 1.1011(7) -0.1411(12) 0.2804(6) 0.137 Uiso 0.449(10) calc PR 2
C150 C 1.0960(6) 0.0108(10) 0.1923(8) 0.134(8) Uani 0.449(10) d PD 2
H15D H 1.1137(6) 0.0836(10) 0.2098(8) 0.161 Uiso 0.449(10) calc PR 2
H15E H 1.0783(6) 0.0283(10) 0.1554(8) 0.161 Uiso 0.449(10) calc PR 2
H15F H 1.1398(6) -0.0455(10) 0.1910(8) 0.161 Uiso 0.449(10) calc PR 2
C160 C 0.9982(5) -0.1561(6) 0.1986(7) 0.099(4) Uani 0.449(10) d PD 2
H16D H 0.9548(5) -0.1860(6) 0.2209(7) 0.119 Uiso 0.449(10) calc PR 2
H16E H 1.0406(5) -0.2147(6) 0.1974(7) 0.119 Uiso 0.449(10) calc PR 2
H16F H 0.9790(5) -0.1408(6) 0.1620(7) 0.119 Uiso 0.449(10) calc PR 2
C380 C 0.8102(7) -0.3081(11) 0.3382(7) 0.090(5) Uani 0.334(14) d PD 2
H38D H 0.8315(7) -0.3650(11) 0.3642(7) 0.108 Uiso 0.334(14) calc PR 2
H38E H 0.8522(7) -0.2833(11) 0.3135(7) 0.108 Uiso 0.334(14) calc PR 2
H38F H 0.7674(7) -0.3447(11) 0.3176(7) 0.108 Uiso 0.334(14) calc PR 2
C390 C 0.7442(18) -0.1094(12) 0.3308(11) 0.205(19) Uani 0.334(14) d PD 2
H39D H 0.7248(18) -0.0424(12) 0.3519(11) 0.246 Uiso 0.334(14) calc PR 2
H39E H 0.7005(18) -0.1440(12) 0.3104(11) 0.246 Uiso 0.334(14) calc PR 2
H39F H 0.7852(18) -0.0825(12) 0.3057(11) 0.246 Uiso 0.334(14) calc PR 2
C400 C 0.7164(11) -0.2454(23) 0.4119(8) 0.152(12) Uani 0.334(14) d PD 2
H40D H 0.7412(11) -0.3041(23) 0.4354(8) 0.183 Uiso 0.334(14) calc PR 2
H40E H 0.6712(11) -0.2809(23) 0.3934(8) 0.183 Uiso 0.334(14) calc PR 2
H40F H 0.6984(11) -0.1786(23) 0.4338(8) 0.183 Uiso 0.334(14) calc PR 2
C180 C 0.4899(10) 0.4723(18) 0.2904(11) 0.106(8) Uani 0.204(8) d PD 2
H18D H 0.5157(10) 0.4462(18) 0.3238(11) 0.127 Uiso 0.204(8) calc PR 2
H18E H 0.4679(10) 0.4040(18) 0.2715(11) 0.127 Uiso 0.204(8) calc PR 2
H18F H 0.4473(10) 0.5274(18) 0.2993(11) 0.127 Uiso 0.204(8) calc PR 2
C190 C 0.5765(13) 0.6481(18) 0.2893(15) 0.156(18) Uani 0.204(8) d PD 2
H19D H 0.6015(13) 0.6204(18) 0.3226(15) 0.187 Uiso 0.204(8) calc PR 2
H19E H 0.5286(13) 0.6925(18) 0.2982(15) 0.187 Uiso 0.204(8) calc PR 2
H19F H 0.6133(13) 0.6992(18) 0.2696(15) 0.187 Uiso 0.204(8) calc PR 2
C200 C 0.5153(21) 0.5777(33) 0.2010(8) 0.181(24) Uani 0.204(8) d PD 2
H20D H 0.5015(21) 0.5093(33) 0.1787(8) 0.217 Uiso 0.204(8) calc PR 2
H20E H 0.5518(21) 0.6284(33) 0.1810(8) 0.217 Uiso 0.204(8) calc PR 2
H20F H 0.4673(21) 0.6220(33) 0.2097(8) 0.217 Uiso 0.204(8) calc PR 2
C340 C 1.2065(12) 0.1969(22) 0.6579(6) 0.171(11) Uani 0.51(2) d PD 2
H34D H 1.1536(12) 0.2222(22) 0.6691(6) 0.205 Uiso 0.51(2) calc PR 2
H34E H 1.2462(12) 0.2424(22) 0.6778(6) 0.205 Uiso 0.51(2) calc PR 2
H34F H 1.2131(12) 0.1130(22) 0.6659(6) 0.205 Uiso 0.51(2) calc PR 2
C350 C 1.2166(11) 0.3532(8) 0.5829(12) 0.158(9) Uani 0.51(2) d PD 2
H35D H 1.1655(11) 0.3864(8) 0.5935(12) 0.190 Uiso 0.51(2) calc PR 2
H35E H 1.2255(11) 0.3669(8) 0.5443(12) 0.190 Uiso 0.51(2) calc PR 2
H35F H 1.2587(11) 0.3912(8) 0.6038(12) 0.190 Uiso 0.51(2) calc PR 2
C360 C 1.2990(4) 0.1778(18) 0.5769(8) 0.147(8) Uani 0.51(2) d PD 2
H36D H 1.3036(4) 0.0926(18) 0.5824(8) 0.177 Uiso 0.51(2) calc PR 2
H36E H 1.3391(4) 0.2184(18) 0.5984(8) 0.177 Uiso 0.51(2) calc PR 2
H36F H 1.3068(4) 0.1961(18) 0.5385(8) 0.177 Uiso 0.51(2) calc PR 2

loop_
_atom_type_symbol
_atom_type_description
_atom_type_scat_dispersion_real
_atom_type_scat_dispersion_imag
_atom_type_scat_source
C C 0.0033 0.0016 'International Tables Vol C Tables 4.2.6.8 and 6.1.1.4'
H H 0.0000 0.0000 'International Tables Vol C Tables 4.2.6.8 and 6.1.1.4'
N N 0.0061 0.0033 'International Tables Vol C Tables 4.2.6.8 and 6.1.1.4'
O O 0.0106 0.0060 'International Tables Vol C Tables 4.2.6.8 and 6.1.1.4'
B B 0.0013 0.0007 'International Tables Vol C Tables 4.2.6.8 and 6.1.1.4'

loop_
_geom_angle_atom_site_label_1
_geom_angle_atom_site_label_2
_geom_angle_atom_site_label_3
_geom_angle
_geom_angle_site_symmetry_1
_geom_angle_site_symmetry_3
_geom_angle_publ_flag
C1 N1 B1 124.1(2) . . ?
B2 N2 C3 123.9(2) . . ?
C21 N3 B3 123.9(2) . . ?
C23 N4 B4 124.3(2) . . ?
C6 C1 N1 119.5(2) . . ?
C6 C1 C2 121.0(2) . . ?
N1 C1 C2 119.4(2) . . ?
C1 C2 C3 117.3(2) . . ?
C1 C2 C8 121.3(2) . . ?
C3 C2 C8 121.4(2) . . ?
C4 C3 N2 120.2(2) . . ?
C4 C3 C2 120.8(2) . . ?
N2 C3 C2 119.0(2) . . ?
C3 C4 C5 121.4(2) . . ?
C6 C5 C4 118.1(2) . . ?
C6 C5 C13 120.4(2) . . ?
C4 C5 C13 121.5(2) . . ?
C1 C6 C5 121.4(2) . . ?
C10 C7 C8 118.6(2) . . ?
C10 C7 B1 122.5(2) . . ?
C8 C7 B1 118.9(2) . . ?
C7 C8 C9 120.4(2) . . ?
C7 C8 C2 119.8(2) . . ?
C9 C8 C2 119.8(2) . . ?
C12 C9 C8 117.8(2) . . ?
C12 C9 B2 123.6(2) . . ?
C8 C9 B2 118.5(2) . . ?
C7 C10 C11 122.7(2) . . ?
C10 C11 C12 117.3(2) . . ?
C10 C11 C17 122.3(2) . . ?
C12 C11 C17 120.4(2) . . ?
C11 C12 C9 123.0(2) . . ?
C14 C13 C15 108.6(6) . . ?
C14 C13 C16 108.4(5) . . ?
C15 C13 C16 109.1(6) . . ?
C14 C13 C5 109.5(3) . . ?
C15 C13 C5 108.6(3) . . ?
C16 C13 C5 112.6(3) . . ?
C19 C17 C11 109.8(2) . . ?
C19 C17 C18 110.4(3) . . ?
C11 C17 C18 112.7(2) . . ?
C19 C17 C20 108.3(3) . . ?
C11 C17 C20 107.9(2) . . ?
C18 C17 C20 107.6(3) . . ?
N3 C21 C26 119.3(2) . . ?
N3 C21 C22 119.0(2) . . ?
C26 C21 C22 121.7(2) . . ?
C21 C22 C23 117.0(2) . . ?
C21 C22 C28 121.8(2) . . ?
C23 C22 C28 121.2(2) . . ?
C24 C23 N4 120.3(2) . . ?
C24 C23 C22 120.6(2) . . ?
N4 C23 C22 119.1(2) . . ?
C25 C24 C23 121.9(2) . . ?
C26 C25 C24 117.8(2) . . ?
C26 C25 C33 121.1(2) . . ?
C24 C25 C33 121.1(2) . . ?
C25 C26 C21 121.0(2) . . ?
C30 C27 C28 118.0(2) . . ?
C30 C27 B3 124.0(2) . . ?
C28 C27 B3 118.0(2) . . ?
C29 C28 C27 119.9(2) . . ?
C29 C28 C22 120.4(2) . . ?
C27 C28 C22 119.8(2) . . ?
C32 C29 C28 119.0(2) . . ?
C32 C29 B4 122.1(2) . . ?
C28 C29 B4 118.9(2) . . ?
C31 C30 C27 123.8(2) . . ?
C32 C31 C30 116.4(2) . . ?
C32 C31 C37 121.2(2) . . ?
C30 C31 C37 122.3(2) . . ?
C31 C32 C29 122.8(2) . . ?
C35 C33 C34 107.6(11) . . ?
C35 C33 C25 113.9(7) . . ?
C34 C33 C25 105.9(5) . . ?
C35 C33 C36 112.1(8) . . ?
C34 C33 C36 103.3(6) . . ?
C25 C33 C36 113.1(4) . . ?
C39 C37 C38 109.7(6) . . ?
C39 C37 C31 110.7(3) . . ?
C38 C37 C31 112.5(3) . . ?
C39 C37 C40 111.9(7) . . ?
C38 C37 C40 103.7(6) . . ?
C31 C37 C40 108.2(3) . . ?
O5 C41 C43 121.7(4) . . ?
O5 C41 C42 120.9(4) . . ?
C43 C41 C42 117.4(4) . . ?
O1 B1 N1 122.3(2) . . ?
O1 B1 C7 121.2(2) . . ?
N1 B1 C7 116.5(2) . . ?
N2 B2 O2 117.1(2) . . ?
N2 B2 C9 117.3(2) . . ?
O2 B2 C9 125.6(2) . . ?
O3 B3 N3 121.1(2) . . ?
O3 B3 C27 121.4(2) . . ?
N3 B3 C27 117.5(2) . . ?
O4 B4 N4 123.5(2) . . ?
O4 B4 C29 120.3(2) . . ?
N4 B4 C29 116.1(2) . . ?

loop_
_geom_bond_atom_site_label_1
_geom_bond_atom_site_label_2
_geom_bond_distance
_geom_bond_site_symmetry_2
_geom_bond_publ_flag
O1 B1 1.393(3) . ?
O2 B2 1.409(3) . ?
O3 B3 1.388(3) . ?
O4 B4 1.369(3) . ?
O5 C41 1.199(4) . ?
N1 C1 1.409(3) . ?
N1 B1 1.411(3) . ?
N2 B2 1.410(4) . ?
N2 C3 1.411(3) . ?
N3 C21 1.395(3) . ?
N3 B3 1.409(3) . ?
N4 C23 1.405(3) . ?
N4 B4 1.427(3) . ?
C1 C6 1.392(3) . ?
C1 C2 1.414(3) . ?
C2 C3 1.424(3) . ?
C2 C8 1.458(3) . ?
C3 C4 1.388(3) . ?
C4 C5 1.403(4) . ?
C5 C6 1.396(4) . ?
C5 C13 1.543(3) . ?
C7 C10 1.396(3) . ?
C7 C8 1.423(3) . ?
C7 B1 1.546(4) . ?
C8 C9 1.426(3) . ?
C9 C12 1.403(3) . ?
C9 B2 1.540(4) . ?
C10 C11 1.403(3) . ?
C11 C12 1.403(3) . ?
C11 C17 1.534(3) . ?
C13 C14 1.513(6) . ?
C13 C15 1.520(6) . ?
C13 C16 1.525(6) . ?
C17 C19 1.520(4) . ?
C17 C18 1.536(5) . ?
C17 C20 1.542(4) . ?
C21 C26 1.404(3) . ?
C21 C22 1.404(3) . ?
C22 C23 1.406(3) . ?
C22 C28 1.463(3) . ?
C23 C24 1.400(3) . ?
C24 C25 1.396(4) . ?
C25 C26 1.383(4) . ?
C25 C33 1.537(3) . ?
C27 C30 1.401(3) . ?
C27 C28 1.414(3) . ?
C27 B3 1.539(3) . ?
C28 C29 1.408(3) . ?
C29 C32 1.403(3) . ?
C29 B4 1.538(4) . ?
C30 C31 1.393(3) . ?
C31 C32 1.391(3) . ?
C31 C37 1.539(3) . ?
C33 C35 1.492(8) . ?
C33 C34 1.535(8) . ?
C33 C36 1.547(7) . ?
C37 C39 1.485(6) . ?
C37 C38 1.510(6) . ?
C37 C40 1.546(6) . ?
C41 C43 1.480(7) . ?
C41 C42 1.482(6) . ?
